data_7042106
loop_
_publ_author_name
'Ge, Jing-Yuan'
'Wang, Hai-Ying'
'Li, Jing'
'Xie, Jia-Ze'
'Song, You'
'Zuo, Jing-Lin'

_publ_section_title
;
 Phthalocyanine supported dinuclear Ln(III) complexes: the solvent-induced
 change of magnetic properties in dysprosium(iii) analogues.
;
_journal_issue 10
_journal_name_full 'Dalton transactions (Cambridge, England : 2003)'
_journal_page_first 3353
_journal_page_last 3362
_journal_paper_doi 10.1039/c7dt00298j
_journal_volume 46
_journal_year 2017
_chemical_formula_sum 'C88 H104 N8 O8 Tb2'
_chemical_formula_weight 1719.63
_space_group_crystal_system monoclinic
_space_group_IT_number 12
_space_group_name_Hall '-C 2y'
_space_group_name_H-M_alt 'C 1 2/m 1'
_symmetry_space_group_name_Hall '-C 2y'
_symmetry_space_group_name_H-M 'C 1 2/m 1'
_atom_sites_solution_hydrogens geom
_audit_creation_method SHELXL-2016/6
_audit_update_record
;
2017-02-15 deposited with the CCDC.
2017-02-17 downloaded from the CCDC.
;
_cell_angle_alpha 90
_cell_angle_beta 126.146(3)
_cell_angle_gamma 90
_cell_formula_units_Z 2
_cell_length_a 19.569(2)
_cell_length_b 17.829(2)
_cell_length_c 15.0637(15)
_cell_measurement_reflns_used 8207
_cell_measurement_temperature 123(2)
_cell_measurement_theta_max 26.36
_cell_measurement_theta_min 2.58
_cell_volume 4244.0(8)
_computing_structure_refinement 'SHELXL-2016/6 (Sheldrick, 2016)'
_computing_structure_solution 'SHELXT 2014/4 (Sheldrick, 2014)'
_diffrn_ambient_temperature 123(2)
_diffrn_measured_fraction_theta_full 0.999
_diffrn_measured_fraction_theta_max 0.999
_diffrn_measurement_device_type 'Bruker APEX-II CCD'
_diffrn_measurement_method '\f and \w scans'
_diffrn_radiation_type MoK\a
_diffrn_radiation_wavelength 0.71073
_diffrn_reflns_av_R_equivalents 0.0402
_diffrn_reflns_av_unetI/netI 0.0356
_diffrn_reflns_Laue_measured_fraction_full 0.999
_diffrn_reflns_Laue_measured_fraction_max 0.999
_diffrn_reflns_limit_h_max 23
_diffrn_reflns_limit_h_min -23
_diffrn_reflns_limit_k_max 21
_diffrn_reflns_limit_k_min -21
_diffrn_reflns_limit_l_max 18
_diffrn_reflns_limit_l_min -15
_diffrn_reflns_number 15963
_diffrn_reflns_point_group_measured_fraction_full 0.999
_diffrn_reflns_point_group_measured_fraction_max 0.999
_diffrn_reflns_theta_full 25.242
_diffrn_reflns_theta_max 25.497
_diffrn_reflns_theta_min 2.578
_exptl_absorpt_coefficient_mu 1.710
_exptl_absorpt_correction_T_max 0.814
_exptl_absorpt_correction_T_min 0.768
_exptl_absorpt_correction_type multi-scan
_exptl_absorpt_process_details sadabs
_exptl_crystal_colour green
_exptl_crystal_density_diffrn 1.346
_exptl_crystal_description block
_exptl_crystal_F_000 1764
_exptl_crystal_size_max 0.160
_exptl_crystal_size_mid 0.150
_exptl_crystal_size_min 0.120
_refine_diff_density_max 0.839
_refine_diff_density_min -0.670
_refine_diff_density_rms 0.091
_refine_ls_extinction_method none
_refine_ls_goodness_of_fit_ref 1.006
_refine_ls_hydrogen_treatment constr
_refine_ls_matrix_type full
_refine_ls_number_parameters 255
_refine_ls_number_reflns 4081
_refine_ls_number_restraints 77
_refine_ls_restrained_S_all 1.062
_refine_ls_R_factor_all 0.0434
_refine_ls_R_factor_gt 0.0362
_refine_ls_shift/su_max 0.000
_refine_ls_shift/su_mean 0.000
_refine_ls_structure_factor_coef Fsqd
_refine_ls_weighting_details 'w=1/[\s^2^(Fo^2^)+(0.0460P)^2^+17.6130P] where P=(Fo^2^+2Fc^2^)/3'
_refine_ls_weighting_scheme calc
_refine_ls_wR_factor_gt 0.0897
_refine_ls_wR_factor_ref 0.0937
_reflns_Friedel_coverage 0.000
_reflns_number_gt 3627
_reflns_number_total 4081
_reflns_threshold_expression 'I > 2\s(I)'
_cod_data_source_file c7dt00298j2.cif
_cod_data_source_block 2Tb
_cod_depositor_comments 'Adding full bibliography for 7042105--7042107.cif.'
_cod_original_cell_volume 4244.1(8)
_cod_database_code 7042106
_shelx_shelxl_version_number 2016/6
_shelx_space_group_comment
;
The symmetry employed for this shelxl refinement is uniquely defined
by the following loop, which should always be used as a source of
symmetry information in preference to the above space-group names.
They are only intended as comments.
;
_shelx_estimated_absorpt_t_min 0.771
_shelx_estimated_absorpt_t_max 0.821

loop_
_space_group_symop_operation_xyz
'x, y, z'
'-x, y, -z'
'x+1/2, y+1/2, z'
'-x+1/2, y+1/2, -z'
'-x, -y, -z'
'x, -y, z'
'-x+1/2, -y+1/2, -z'
'x+1/2, -y+1/2, z'

loop_
_atom_site_label
_atom_site_type_symbol
_atom_site_fract_x
_atom_site_fract_y
_atom_site_fract_z
_atom_site_U_iso_or_equiv
_atom_site_adp_type
_atom_site_occupancy
_atom_site_site_symmetry_order
_atom_site_calc_flag
_atom_site_refinement_flags_posn
_atom_site_refinement_flags_adp
_atom_site_refinement_flags_occupancy
Tb1 Tb 0.41189(2) 0.500000 0.86004(2) 0.03275(11) Uani 1 2 d S T P
N1 N 0.5769(3) 0.500000 0.9583(4) 0.0366(11) Uani 1 2 d S T P
N2 N 0.5935(2) 0.6338(2) 0.9472(3) 0.0401(8) Uani 1 1 d . . .
N3 N 0.500000 0.6082(3) 1.000000 0.0365(10) Uani 1 2 d S T P
O1 O 0.30235(19) 0.42327(18) 0.8070(3) 0.0511(8) Uani 1 1 d . . .
O2 O 0.4149(2) 0.42360(18) 0.7435(3) 0.0502(8) Uani 1 1 d . . .
C1 C 0.2298(6) 0.2888(5) 0.7666(8) 0.134(2) Uani 1 1 d . U .
H1A H 0.278910 0.285587 0.841527 0.201 Uiso 1 1 calc R U .
H1B H 0.247060 0.293692 0.719029 0.201 Uiso 1 1 calc R U .
H1C H 0.196311 0.244250 0.747758 0.201 Uiso 1 1 calc R U .
C2 C 0.1051(6) 0.3556(6) 0.6355(7) 0.149(3) Uani 1 1 d . U .
H2A H 0.076029 0.308679 0.619891 0.224 Uiso 1 1 calc R U .
H2B H 0.126349 0.359862 0.592312 0.224 Uiso 1 1 calc R U .
H2C H 0.066634 0.396107 0.617729 0.224 Uiso 1 1 calc R U .
C3 C 0.1574(6) 0.3450(5) 0.8307(7) 0.133(2) Uani 1 1 d . U .
H3A H 0.127703 0.387184 0.832409 0.200 Uiso 1 1 calc R U .
H3B H 0.209373 0.337667 0.902440 0.200 Uiso 1 1 calc R U .
H3C H 0.122965 0.300897 0.809397 0.200 Uiso 1 1 calc R U .
C4 C 0.1759(5) 0.3590(5) 0.7527(6) 0.0959(18) Uani 1 1 d . U .
C5 C 0.2272(3) 0.4310(3) 0.7785(4) 0.0556(13) Uani 1 1 d . . .
C6 C 0.1906(5) 0.500000 0.7679(7) 0.072(2) Uani 1 2 d S T P
H6 H 0.137048 0.500001 0.752319 0.087 Uiso 1 2 calc R U P
C7 C 0.3555(7) 0.3650(6) 0.4771(8) 0.160(3) Uani 1 1 d . U .
H7A H 0.378659 0.404015 0.458288 0.240 Uiso 1 1 calc R U .
H7B H 0.297857 0.376811 0.447450 0.240 Uiso 1 1 calc R U .
H7C H 0.357361 0.318240 0.446913 0.240 Uiso 1 1 calc R U .
C8 C 0.3681(7) 0.2971(6) 0.6251(9) 0.150(3) Uani 1 1 d . U .
H8A H 0.357620 0.254382 0.579798 0.224 Uiso 1 1 calc R U .
H8B H 0.315696 0.314220 0.609963 0.224 Uiso 1 1 calc R U .
H8C H 0.406155 0.283189 0.701105 0.224 Uiso 1 1 calc R U .
C9 C 0.4944(7) 0.3394(6) 0.6427(8) 0.161(3) Uani 1 1 d . U .
H9A H 0.520688 0.311912 0.710161 0.241 Uiso 1 1 calc R U .
H9B H 0.525607 0.384664 0.655713 0.241 Uiso 1 1 calc R U .
H9C H 0.493818 0.309277 0.589440 0.241 Uiso 1 1 calc R U .
C10 C 0.4067(6) 0.3584(5) 0.6007(7) 0.109(2) Uani 1 1 d . U .
C11 C 0.4095(3) 0.4313(3) 0.6561(4) 0.0552(12) Uani 1 1 d . . .
C12 C 0.4064(6) 0.500000 0.6118(7) 0.074(2) Uani 1 2 d S T P
H12 H 0.401874 0.499999 0.546775 0.089 Uiso 1 2 calc R U P
C13 C 0.7433(3) 0.5390(3) 0.8365(5) 0.0719(16) Uani 1 1 d . . .
H13 H 0.771853 0.564426 0.813603 0.086 Uiso 1 1 calc R U .
C14 C 0.7022(3) 0.5795(3) 0.8696(4) 0.0579(13) Uani 1 1 d . . .
H14 H 0.703158 0.631636 0.870474 0.070 Uiso 1 1 calc R U .
C15 C 0.6588(3) 0.5390(3) 0.9018(3) 0.0426(10) Uani 1 1 d . . .
C16 C 0.6074(3) 0.5624(2) 0.9375(3) 0.0372(9) Uani 1 1 d . . .
C17 C 0.5438(3) 0.6543(2) 0.9758(3) 0.0368(9) Uani 1 1 d . . .
C18 C 0.5282(3) 0.7320(2) 0.9859(4) 0.0433(10) Uani 1 1 d . . .
C19 C 0.5576(3) 0.7986(3) 0.9727(4) 0.0588(13) Uani 1 1 d . . .
H19 H 0.595610 0.798661 0.954671 0.071 Uiso 1 1 calc R U .
C20 C 0.5291(4) 0.8642(3) 0.9869(5) 0.0725(16) Uani 1 1 d . . .
H20 H 0.548508 0.909630 0.979188 0.087 Uiso 1 1 calc R U .
C21 C 0.4015(9) 1.000000 0.7478(11) 0.127(4) Uani 1 2 d DS T P
H21 H 0.414320 1.000000 0.817929 0.153 Uiso 1 2 calc R U P
C22 C 0.3913(7) 0.9332(5) 0.6923(9) 0.148(4) Uani 1 1 d D . .
H22 H 0.400846 0.887501 0.727590 0.178 Uiso 1 1 calc R U .
C23 C 0.3685(9) 0.9345(7) 0.5916(11) 0.172(5) Uani 1 1 d . . .
H23 H 0.360672 0.889624 0.555101 0.206 Uiso 1 1 calc R U .
C24 C 0.3564(13) 1.000000 0.5403(14) 0.165(7) Uani 1 2 d S T P
H24 H 0.339401 0.999999 0.468106 0.197 Uiso 1 2 calc R U P

loop_
_atom_site_aniso_label
_atom_site_aniso_U_11
_atom_site_aniso_U_22
_atom_site_aniso_U_33
_atom_site_aniso_U_23
_atom_site_aniso_U_13
_atom_site_aniso_U_12
Tb1 0.03545(16) 0.02930(16) 0.04012(17) 0.000 0.02594(13) 0.000
N1 0.038(3) 0.033(3) 0.049(3) 0.000 0.031(2) 0.000
N2 0.044(2) 0.038(2) 0.047(2) 0.0026(16) 0.0320(17) -0.0037(16)
N3 0.040(3) 0.034(3) 0.044(3) 0.000 0.029(2) 0.000
O1 0.0441(18) 0.0463(18) 0.061(2) -0.0016(15) 0.0301(16) -0.0094(14)
O2 0.065(2) 0.0428(18) 0.0517(18) -0.0056(14) 0.0397(17) 0.0013(15)
C1 0.123(5) 0.114(5) 0.132(5) -0.020(4) 0.056(4) -0.056(4)
C2 0.138(5) 0.131(5) 0.101(4) -0.011(4) 0.028(4) -0.074(4)
C3 0.156(5) 0.154(5) 0.102(4) -0.014(4) 0.082(4) -0.083(4)
C4 0.086(4) 0.117(4) 0.080(3) -0.015(3) 0.047(3) -0.067(3)
C5 0.047(3) 0.077(4) 0.042(3) -0.001(2) 0.025(2) -0.017(3)
C6 0.037(4) 0.102(7) 0.083(6) 0.000 0.038(4) 0.000
C7 0.190(6) 0.130(5) 0.122(5) -0.060(5) 0.071(5) 0.010(5)
C8 0.196(6) 0.110(5) 0.145(5) -0.045(4) 0.102(5) -0.027(5)
C9 0.170(6) 0.128(5) 0.156(5) -0.064(5) 0.081(5) 0.031(5)
C10 0.146(5) 0.104(4) 0.106(4) -0.051(4) 0.091(4) 0.000(4)
C11 0.052(3) 0.068(3) 0.051(3) -0.012(2) 0.033(2) 0.001(2)
C12 0.106(7) 0.081(6) 0.055(5) 0.000 0.059(5) 0.000
C13 0.069(3) 0.095(4) 0.089(4) 0.002(3) 0.068(3) -0.007(3)
C14 0.055(3) 0.069(3) 0.067(3) 0.004(3) 0.045(3) -0.006(3)
C15 0.037(2) 0.055(3) 0.045(2) 0.002(2) 0.029(2) -0.0031(19)
C16 0.039(2) 0.038(2) 0.044(2) 0.0025(18) 0.0299(19) -0.0021(18)
C17 0.039(2) 0.032(2) 0.042(2) -0.0006(17) 0.0257(19) -0.0028(17)
C18 0.048(3) 0.034(2) 0.046(2) 0.0001(18) 0.027(2) -0.0022(19)
C19 0.069(3) 0.040(3) 0.076(3) 0.004(2) 0.047(3) -0.006(2)
C20 0.094(5) 0.032(3) 0.090(4) 0.004(3) 0.053(4) -0.008(3)
C21 0.116(10) 0.154(14) 0.104(9) 0.000 0.061(8) 0.000
C22 0.185(11) 0.117(8) 0.141(9) 0.001(7) 0.095(9) -0.021(8)
C23 0.279(17) 0.131(10) 0.172(12) -0.026(9) 0.170(13) -0.044(10)
C24 0.23(2) 0.186(19) 0.131(13) 0.000 0.133(14) 0.000

loop_
_atom_type_symbol
_atom_type_description
_atom_type_scat_dispersion_real
_atom_type_scat_dispersion_imag
_atom_type_scat_source
C C 0.0033 0.0016 'International Tables Vol C Tables 4.2.6.8 and 6.1.1.4'
H H 0.0000 0.0000 'International Tables Vol C Tables 4.2.6.8 and 6.1.1.4'
N N 0.0061 0.0033 'International Tables Vol C Tables 4.2.6.8 and 6.1.1.4'
O O 0.0106 0.0060 'International Tables Vol C Tables 4.2.6.8 and 6.1.1.4'
Tb Tb -0.1723 4.1537 'International Tables Vol C Tables 4.2.6.8 and 6.1.1.4'

loop_
_geom_angle_atom_site_label_1
_geom_angle_atom_site_label_2
_geom_angle_atom_site_label_3
_geom_angle
_geom_angle_site_symmetry_1
_geom_angle_site_symmetry_3
O2 Tb1 O2 74.52(16) . 6_565
O2 Tb1 O1 79.24(12) . .
O2 Tb1 O1 123.22(12) 6_565 .
O2 Tb1 O1 123.22(12) . 6_565
O2 Tb1 O1 79.24(12) 6_565 6_565
O1 Tb1 O1 74.70(17) . 6_565
O2 Tb1 N1 142.41(8) . 5_667
O2 Tb1 N1 142.41(8) 6_565 5_667
O1 Tb1 N1 81.15(12) . 5_667
O1 Tb1 N1 81.15(11) 6_565 5_667
O2 Tb1 N3 82.78(10) . 5_667
O2 Tb1 N3 140.06(8) 6_565 5_667
O1 Tb1 N3 82.82(10) . 5_667
O1 Tb1 N3 140.30(8) 6_565 5_667
N1 Tb1 N3 63.12(7) 5_667 5_667
O2 Tb1 N3 140.06(8) . .
O2 Tb1 N3 82.78(10) 6_565 .
O1 Tb1 N3 140.30(8) . .
O1 Tb1 N3 82.82(10) 6_565 .
N1 Tb1 N3 63.12(7) 5_667 .
N3 Tb1 N3 94.97(14) 5_667 .
O2 Tb1 N1 81.45(12) . .
O2 Tb1 N1 81.45(12) 6_565 .
O1 Tb1 N1 142.26(8) . .
O1 Tb1 N1 142.26(9) 6_565 .
N1 Tb1 N1 95.34(13) 5_667 .
N3 Tb1 N1 62.74(7) 5_667 .
N3 Tb1 N1 62.74(7) . .
O2 Tb1 Tb1 118.31(8) . 5_667
O2 Tb1 Tb1 118.31(8) 6_565 5_667
O1 Tb1 Tb1 118.47(8) . 5_667
O1 Tb1 Tb1 118.47(8) 6_565 5_667
N1 Tb1 Tb1 48.01(10) 5_667 5_667
N3 Tb1 Tb1 47.48(7) 5_667 5_667
N3 Tb1 Tb1 47.48(7) . 5_667
N1 Tb1 Tb1 47.34(10) . 5_667
C16 N1 C16 107.2(4) 6_565 .
C16 N1 Tb1 117.1(3) 6_565 5_667
C16 N1 Tb1 117.1(3) . 5_667
C16 N1 Tb1 114.9(3) 6_565 .
C16 N1 Tb1 114.9(3) . .
Tb1 N1 Tb1 84.66(13) 5_667 .
C17 N2 C16 122.5(3) . .
C17 N3 C17 107.1(5) 2_657 .
C17 N3 Tb1 115.74(19) 2_657 .
C17 N3 Tb1 116.21(18) . .
C17 N3 Tb1 116.21(18) 2_657 5_667
C17 N3 Tb1 115.74(18) . 5_667
Tb1 N3 Tb1 85.03(14) . 5_667
C5 O1 Tb1 136.2(3) . .
C11 O2 Tb1 136.2(3) . .
C4 C1 H1A 109.5 . .
C4 C1 H1B 109.5 . .
H1A C1 H1B 109.5 . .
C4 C1 H1C 109.5 . .
H1A C1 H1C 109.5 . .
H1B C1 H1C 109.5 . .
C4 C2 H2A 109.5 . .
C4 C2 H2B 109.5 . .
H2A C2 H2B 109.5 . .
C4 C2 H2C 109.5 . .
H2A C2 H2C 109.5 . .
H2B C2 H2C 109.5 . .
C4 C3 H3A 109.5 . .
C4 C3 H3B 109.5 . .
H3A C3 H3B 109.5 . .
C4 C3 H3C 109.5 . .
H3A C3 H3C 109.5 . .
H3B C3 H3C 109.5 . .
C3 C4 C2 117.5(7) . .
C3 C4 C5 112.3(6) . .
C2 C4 C5 110.6(6) . .
C3 C4 C1 103.0(8) . .
C2 C4 C1 102.2(8) . .
C5 C4 C1 110.2(6) . .
O1 C5 C6 123.4(5) . .
O1 C5 C4 116.7(6) . .
C6 C5 C4 119.9(5) . .
C5 C6 C5 125.5(7) . 6_565
C5 C6 H6 117.3 . .
C5 C6 H6 117.3 6_565 .
C10 C7 H7A 109.5 . .
C10 C7 H7B 109.5 . .
H7A C7 H7B 109.5 . .
C10 C7 H7C 109.5 . .
H7A C7 H7C 109.5 . .
H7B C7 H7C 109.5 . .
C10 C8 H8A 109.5 . .
C10 C8 H8B 109.5 . .
H8A C8 H8B 109.5 . .
C10 C8 H8C 109.5 . .
H8A C8 H8C 109.5 . .
H8B C8 H8C 109.5 . .
C10 C9 H9A 109.5 . .
C10 C9 H9B 109.5 . .
H9A C9 H9B 109.5 . .
C10 C9 H9C 109.5 . .
H9A C9 H9C 109.5 . .
H9B C9 H9C 109.5 . .
C9 C10 C8 110.8(9) . .
C9 C10 C7 107.7(7) . .
C8 C10 C7 107.2(8) . .
C9 C10 C11 107.7(7) . .
C8 C10 C11 110.4(6) . .
C7 C10 C11 113.1(7) . .
O2 C11 C12 123.7(5) . .
O2 C11 C10 115.5(5) . .
C12 C11 C10 120.9(5) . .
C11 C12 C11 125.2(7) . 6_565
C11 C12 H12 117.4 . .
C11 C12 H12 117.4 6_565 .
C14 C13 C13 121.7(3) . 6_565
C14 C13 H13 119.2 . .
C13 C13 H13 119.2 6_565 .
C13 C14 C15 117.3(5) . .
C13 C14 H14 121.3 . .
C15 C14 H14 121.3 . .
C15 C15 C14 121.0(3) 6_565 .
C15 C15 C16 106.6(2) 6_565 .
C14 C15 C16 132.4(4) . .
N2 C16 N1 127.1(4) . .
N2 C16 C15 123.1(4) . .
N1 C16 C15 109.8(4) . .
N2 C17 N3 127.6(4) . .
N2 C17 C18 122.6(4) . .
N3 C17 C18 109.9(4) . .
C19 C18 C18 120.9(3) . 2_657
C19 C18 C17 132.6(4) . .
C18 C18 C17 106.6(2) 2_657 .
C20 C19 C18 118.0(5) . .
C20 C19 H19 121.0 . .
C18 C19 H19 121.0 . .
C19 C20 C20 121.1(3) . 2_657
C19 C20 H20 119.5 . .
C20 C20 H20 119.5 2_657 .
C22 C21 C22 116.5(14) 6_575 .
C22 C21 H21 121.7 6_575 .
C22 C21 H21 121.7 . .
C23 C22 C21 120.7(12) . .
C23 C22 H22 119.6 . .
C21 C22 H22 119.6 . .
C22 C23 C24 120.5(13) . .
C22 C23 H23 119.8 . .
C24 C23 H23 119.8 . .
C23 C24 C23 121.0(16) . 6_575
C23 C24 H24 119.5 . .
C23 C24 H24 119.5 6_575 .

loop_
_geom_bond_atom_site_label_1
_geom_bond_atom_site_label_2
_geom_bond_distance
_geom_bond_site_symmetry_2
Tb1 O2 2.250(3) .
Tb1 O2 2.250(3) 6_565
Tb1 O1 2.255(3) .
Tb1 O1 2.255(3) 6_565
Tb1 N1 2.613(5) 5_667
Tb1 N3 2.618(3) 5_667
Tb1 N3 2.618(4) .
Tb1 N1 2.641(5) .
Tb1 Tb1 3.5383(6) 5_667
N1 C16 1.382(5) 6_565
N1 C16 1.382(5) .
N2 C17 1.326(5) .
N2 C16 1.328(5) .
N3 C17 1.382(5) 2_657
N3 C17 1.382(5) .
O1 C5 1.274(6) .
O2 C11 1.264(6) .
C1 C4 1.569(12) .
C1 H1A 0.9600 .
C1 H1B 0.9600 .
C1 H1C 0.9600 .
C2 C4 1.467(10) .
C2 H2A 0.9600 .
C2 H2B 0.9600 .
C2 H2C 0.9600 .
C3 C4 1.441(9) .
C3 H3A 0.9600 .
C3 H3B 0.9600 .
C3 H3C 0.9600 .
C4 C5 1.531(8) .
C5 C6 1.384(6) .
C6 H6 0.9300 .
C7 C10 1.511(12) .
C7 H7A 0.9600 .
C7 H7B 0.9600 .
C7 H7C 0.9600 .
C8 C10 1.494(12) .
C8 H8A 0.9600 .
C8 H8B 0.9600 .
C8 H8C 0.9600 .
C9 C10 1.475(12) .
C9 H9A 0.9600 .
C9 H9B 0.9600 .
C9 H9C 0.9600 .
C10 C11 1.528(8) .
C11 C12 1.379(6) .
C12 H12 0.9300 .
C13 C14 1.373(7) .
C13 C13 1.391(12) 6_565
C13 H13 0.9300 .
C14 C15 1.401(6) .
C14 H14 0.9300 .
C15 C15 1.391(9) 6_565
C15 C16 1.456(5) .
C17 C18 1.446(6) .
C18 C19 1.383(6) .
C18 C18 1.399(9) 2_657
C19 C20 1.366(7) .
C19 H19 0.9300 .
C20 C20 1.409(12) 2_657
C20 H20 0.9300 .
C21 C22 1.400(8) 6_575
C21 C22 1.400(8) .
C21 H21 0.9300 .
C22 C23 1.306(13) .
C22 H22 0.9300 .
C23 C24 1.343(13) .
C23 H23 0.9300 .
C24 H24 0.9300 .

loop_
_geom_torsion_atom_site_label_1
_geom_torsion_atom_site_label_2
_geom_torsion_atom_site_label_3
_geom_torsion_atom_site_label_4
_geom_torsion
_geom_torsion_site_symmetry_1
_geom_torsion_site_symmetry_4
Tb1 O1 C5 C6 3.7(8) . .
Tb1 O1 C5 C4 -177.8(4) . .
C3 C4 C5 O1 113.6(8) . .
C2 C4 C5 O1 -113.0(8) . .
C1 C4 C5 O1 -0.7(8) . .
C3 C4 C5 C6 -67.8(9) . .
C2 C4 C5 C6 65.6(10) . .
C1 C4 C5 C6 177.9(7) . .
O1 C5 C6 C5 5.0(13) . 6_565
C4 C5 C6 C5 -173.5(6) . 6_565
Tb1 O2 C11 C12 6.0(9) . .
Tb1 O2 C11 C10 -174.2(4) . .
C9 C10 C11 O2 -92.3(8) . .
C8 C10 C11 O2 28.7(10) . .
C7 C10 C11 O2 148.7(7) . .
C9 C10 C11 C12 87.4(10) . .
C8 C10 C11 C12 -151.5(8) . .
C7 C10 C11 C12 -31.5(11) . .
O2 C11 C12 C11 0.6(14) . 6_565
C10 C11 C12 C11 -179.2(7) . 6_565
C13 C13 C14 C15 -1.0(6) 6_565 .
C13 C14 C15 C15 1.0(6) . 6_565
C13 C14 C15 C16 -177.9(5) . .
C17 N2 C16 N1 -2.5(7) . .
C17 N2 C16 C15 177.3(4) . .
C16 N1 C16 N2 -179.9(3) 6_565 .
Tb1 N1 C16 N2 -46.0(6) 5_667 .
Tb1 N1 C16 N2 51.1(6) . .
C16 N1 C16 C15 0.3(6) 6_565 .
Tb1 N1 C16 C15 134.2(3) 5_667 .
Tb1 N1 C16 C15 -128.7(3) . .
C15 C15 C16 N2 180.0(3) 6_565 .
C14 C15 C16 N2 -1.0(8) . .
C15 C15 C16 N1 -0.2(4) 6_565 .
C14 C15 C16 N1 178.8(5) . .
C16 N2 C17 N3 0.3(7) . .
C16 N2 C17 C18 -179.7(4) . .
C17 N3 C17 N2 -179.5(5) 2_657 .
Tb1 N3 C17 N2 -48.3(5) . .
Tb1 N3 C17 N2 49.2(5) 5_667 .
C17 N3 C17 C18 0.6(2) 2_657 .
Tb1 N3 C17 C18 131.7(3) . .
Tb1 N3 C17 C18 -130.8(3) 5_667 .
N2 C17 C18 C19 -1.3(8) . .
N3 C17 C18 C19 178.7(5) . .
N2 C17 C18 C18 178.5(4) . 2_657
N3 C17 C18 C18 -1.6(6) . 2_657
C18 C18 C19 C20 -0.7(9) 2_657 .
C17 C18 C19 C20 179.0(5) . .
C18 C19 C20 C20 -0.7(11) . 2_657
C22 C21 C22 C23 -4(2) 6_575 .
C21 C22 C23 C24 2(2) . .
C22 C23 C24 C23 1(3) . 6_575
